data_4068598
loop_
_publ_author_name
'Sehnal, Petr'
'Taghzouti, Hanaa'
'Fairlamb, Ian J. S.'
'Jutand, Anny'
'Lee, Adam F.'
'Whitwood, Adrian C.'

_publ_section_title
;
 Heteroaromatic Analogues of Dibenzylideneacetone (dba) and
 Pd02(het-dba)3Complexes: Effect of a Thienyl Moiety on the Reactivity of
 Pd0(\h2-thn-dba)(PPh3)2/Pd0(PPh3)2(n= 1 or 2) and
 Pd0(\h2-th2-dba)(dppe)/Pd0(dppe) in Oxidative Addition Reactions with
 Iodobenzene
;
_journal_issue 3
_journal_name_full Organometallics
_journal_page_first 824
_journal_paper_doi 10.1021/om800975w
_journal_volume 28
_journal_year 2009
_chemical_formula_moiety 'C15 H12 N2 O'
_chemical_formula_sum 'C15 H12 N2 O'
_chemical_formula_weight 236.27
_chemical_name_systematic
; 
 ? 
;
_space_group_IT_number 33
_symmetry_cell_setting orthorhombic
_symmetry_space_group_name_Hall 'P 2c -2n'
_symmetry_space_group_name_H-M 'P n a 21'
_atom_sites_solution_hydrogens geom
_atom_sites_solution_primary direct
_atom_sites_solution_secondary difmap
_audit_creation_method SHELXL-97
_cell_angle_alpha 90.00
_cell_angle_beta 90.00
_cell_angle_gamma 90.00
_cell_formula_units_Z 4
_cell_length_a 11.1028(12)
_cell_length_b 6.2167(7)
_cell_length_c 17.344(2)
_cell_measurement_reflns_used 3346
_cell_measurement_temperature 110(2)
_cell_measurement_theta_max 27.36
_cell_measurement_theta_min 2.35
_cell_volume 1197.1(2)
_computing_cell_refinement 'Bruker SMART'
_computing_data_collection 'Bruker SMART'
_computing_data_reduction 'Bruker SAINT'
_computing_molecular_graphics 'Bruker SHELXTL'
_computing_publication_material 'Bruker SHELXTL'
_computing_structure_refinement 'SHELXL-97 (Sheldrick, 1997)'
_computing_structure_solution 'SHELXS-97 (Sheldrick, 1997)'
_diffrn_ambient_temperature 110(2)
_diffrn_measured_fraction_theta_full 0.999
_diffrn_measured_fraction_theta_max 0.999
_diffrn_measurement_device_type 'CCD area detector'
_diffrn_measurement_method 'phi and omega scans'
_diffrn_radiation_monochromator graphite
_diffrn_radiation_source 'fine-focus sealed tube'
_diffrn_radiation_type MoK\a
_diffrn_radiation_wavelength 0.71073
_diffrn_reflns_av_R_equivalents 0.0253
_diffrn_reflns_av_sigmaI/netI 0.0180
_diffrn_reflns_limit_h_max 14
_diffrn_reflns_limit_h_min -14
_diffrn_reflns_limit_k_max 8
_diffrn_reflns_limit_k_min -8
_diffrn_reflns_limit_l_max 22
_diffrn_reflns_limit_l_min -23
_diffrn_reflns_number 11474
_diffrn_reflns_theta_full 28.29
_diffrn_reflns_theta_max 28.29
_diffrn_reflns_theta_min 2.35
_exptl_absorpt_coefficient_mu 0.084
_exptl_absorpt_correction_T_max 0.913
_exptl_absorpt_correction_T_min 0.899
_exptl_absorpt_correction_type multi-scan
_exptl_absorpt_process_details 'SADABS v2.03 (Sheldrick)'
_exptl_crystal_colour yellow
_exptl_crystal_density_diffrn 1.311
_exptl_crystal_density_method 'not measured'
_exptl_crystal_description block
_exptl_crystal_F_000 496
_exptl_crystal_size_max 0.30
_exptl_crystal_size_mid 0.19
_exptl_crystal_size_min 0.18
_refine_diff_density_max 0.150
_refine_diff_density_min -0.123
_refine_diff_density_rms 0.030
_refine_ls_abs_structure_details 'Flack H D (1983), Acta Cryst. A39, 876-881'
_refine_ls_abs_structure_Flack 10(10)
_refine_ls_extinction_method none
_refine_ls_goodness_of_fit_ref 1.059
_refine_ls_hydrogen_treatment constr
_refine_ls_matrix_type full
_refine_ls_number_parameters 317
_refine_ls_number_reflns 1531
_refine_ls_number_restraints 13
_refine_ls_restrained_S_all 1.055
_refine_ls_R_factor_all 0.0311
_refine_ls_R_factor_gt 0.0278
_refine_ls_shift/su_max 0.000
_refine_ls_shift/su_mean 0.000
_refine_ls_structure_factor_coef Fsqd
_refine_ls_weighting_details 'calc w=1/[\s^2^(Fo^2^)+(0.0574P)^2^+0.0000P] where P=(Fo^2^+2Fc^2^)/3'
_refine_ls_weighting_scheme calc
_refine_ls_wR_factor_gt 0.0718
_refine_ls_wR_factor_ref 0.0735
_reflns_number_gt 1432
_reflns_number_total 1531
_reflns_threshold_expression >2sigma(I)
_cod_data_source_file om800975w_si_001.cif
_cod_data_source_block ijf0816a_(2c)
_cod_depositor_comments
;
The following automatic conversions were performed:

'_symmetry_cell_setting' value 'Orthorhombic' changed to
'orthorhombic' according to
/home/saulius/struct/CIF-dictionaries/cif_core.dic dictionary named
'cif_core.dic' version 2.4.2 from 2011-04-26.

Automatic conversion script
Id: cif_fix_values 1715 2011-07-08 13:25:40Z adriana 
;
_cod_original_sg_symbol_H-M Pna2(1)
_cod_database_code 4068598

loop_
_symmetry_equiv_pos_as_xyz
'x, y, z'
'-x, -y, z+1/2'
'x+1/2, -y+1/2, z'
'-x+1/2, y+1/2, z+1/2'

loop_
_atom_site_label
_atom_site_type_symbol
_atom_site_fract_x
_atom_site_fract_y
_atom_site_fract_z
_atom_site_U_iso_or_equiv
_atom_site_adp_type
_atom_site_occupancy
_atom_site_symmetry_multiplicity
_atom_site_calc_flag
_atom_site_refinement_flags
_atom_site_disorder_assembly
_atom_site_disorder_group
C1A C 1.2899(10) 0.971(2) 0.1832(7) 0.045(3) Uani 0.550(4) 1 d P A 1
H1A H 1.3512 1.0375 0.1534 0.054 Uiso 0.550(4) 1 calc PR A 1
C2A C 1.2953(14) 0.741(2) 0.1929(8) 0.028(2) Uani 0.550(4) 1 d P A 1
H2A H 1.3572 0.6568 0.1700 0.033 Uiso 0.550(4) 1 calc PR A 1
C3A C 1.2052(6) 0.6484(16) 0.2374(4) 0.0267(14) Uani 0.550(4) 1 d P A 1
H3A H 1.2049 0.4977 0.2464 0.032 Uiso 0.550(4) 1 calc PR A 1
C4A C 1.1156(6) 0.7767(8) 0.2688(4) 0.0222(10) Uani 0.550(4) 1 d P A 1
H4A H 1.0520 0.7152 0.2980 0.027 Uiso 0.550(4) 1 calc PR A 1
C5A C 1.1210(8) 0.9964(12) 0.2565(4) 0.0180(10) Uani 0.550(4) 1 d PU A 1
C6A C 1.0307(2) 1.1484(4) 0.28867(15) 0.0239(6) Uani 0.550(4) 1 d P A 1
H6A H 1.0334 1.2917 0.2697 0.029 Uiso 0.550(4) 1 calc PR A 1
C7A C 0.9467(2) 1.1058(4) 0.34103(14) 0.0240(6) Uani 0.550(4) 1 d P A 1
H7A H 0.9347 0.9639 0.3599 0.029 Uiso 0.550(4) 1 calc PR A 1
C8 C 0.87303(11) 1.2864(2) 0.36862(9) 0.0268(3) Uani 1 1 d . . .
C9A C 0.7632(3) 1.2236(5) 0.41881(17) 0.0240(6) Uani 0.550(4) 1 d P A 1
H9A H 0.7170 1.3387 0.4394 0.029 Uiso 0.550(4) 1 calc PR A 1
C10A C 0.72647(19) 1.0244(4) 0.43619(14) 0.0246(6) Uani 0.550(4) 1 d P A 1
H10A H 0.7727 0.9075 0.4170 0.030 Uiso 0.550(4) 1 calc PR A 1
C11A C 0.6218(7) 0.9742(7) 0.4819(4) 0.0192(12) Uani 0.550(4) 1 d P A 1
C12A C 0.5895(5) 0.7599(6) 0.4949(2) 0.0291(7) Uani 0.550(4) 1 d P A 1
H12A H 0.6367 0.6473 0.4735 0.035 Uiso 0.550(4) 1 calc PR A 1
C13A C 0.4893(5) 0.7107(6) 0.5386(3) 0.0323(8) Uani 0.550(4) 1 d P A 1
H13A H 0.4671 0.5653 0.5477 0.039 Uiso 0.550(4) 1 calc PR A 1
C14A C 0.4223(4) 0.8767(9) 0.5687(2) 0.0290(7) Uani 0.550(4) 1 d P A 1
H14A H 0.3530 0.8495 0.5994 0.035 Uiso 0.550(4) 1 calc PR A 1
C15A C 0.4595(7) 1.0869(10) 0.5528(5) 0.0244(10) Uani 0.550(4) 1 d P A 1
H15A H 0.4135 1.2028 0.5729 0.029 Uiso 0.550(4) 1 calc PR A 1
C1B C 1.2820(10) 0.9880(14) 0.1858(6) 0.024(2) Uani 0.450(4) 1 d P A 2
H1B H 1.3325 1.0839 0.1580 0.029 Uiso 0.450(4) 1 calc PR A 2
C2B C 1.3084(19) 0.788(2) 0.1837(11) 0.0267(18) Uani 0.450(4) 1 d P A 2
H2B H 1.3762 0.7410 0.1549 0.032 Uiso 0.450(4) 1 calc PR A 2
C3B C 1.2401(9) 0.643(2) 0.2224(5) 0.0290(16) Uani 0.450(4) 1 d P A 2
H3B H 1.2589 0.4942 0.2208 0.035 Uiso 0.450(4) 1 calc PR A 2
C4B C 1.1425(6) 0.7170(15) 0.2641(4) 0.0250(14) Uani 0.450(4) 1 d P A 2
H4B H 1.0943 0.6190 0.2926 0.030 Uiso 0.450(4) 1 calc PR A 2
C5B C 1.1155(11) 0.9320(11) 0.2642(7) 0.0240(18) Uani 0.450(4) 1 d PU A 2
C6B C 1.0150(2) 1.0150(6) 0.30881(17) 0.0264(8) Uani 0.450(4) 1 d P A 2
H6B H 0.9682 0.9112 0.3356 0.032 Uiso 0.450(4) 1 calc PR A 2
C7B C 0.9808(3) 1.2161(6) 0.3167(2) 0.0275(7) Uani 0.450(4) 1 d P A 2
H7B H 1.0239 1.3241 0.2894 0.033 Uiso 0.450(4) 1 calc PR A 2
C9B C 0.7996(3) 1.1297(6) 0.4004(2) 0.0265(7) Uani 0.450(4) 1 d P A 2
H9B H 0.8155 0.9823 0.3901 0.032 Uiso 0.450(4) 1 calc PR A 2
C10B C 0.7086(3) 1.1827(5) 0.4445(2) 0.0285(8) Uani 0.450(4) 1 d P A 2
H10B H 0.6994 1.3326 0.4534 0.034 Uiso 0.450(4) 1 calc PR A 2
C11B C 0.6173(9) 1.0439(12) 0.4828(6) 0.0250(13) Uani 0.450(4) 1 d P A 2
C12B C 0.6287(4) 0.8172(9) 0.4775(2) 0.0250(8) Uani 0.450(4) 1 d P A 2
H12B H 0.6934 0.7530 0.4500 0.030 Uiso 0.450(4) 1 calc PR A 2
C13B C 0.5431(6) 0.6938(7) 0.5133(3) 0.0294(9) Uani 0.450(4) 1 d P A 2
H13B H 0.5484 0.5414 0.5118 0.035 Uiso 0.450(4) 1 calc PR A 2
C14B C 0.4494(5) 0.7920(12) 0.5515(3) 0.0319(10) Uani 0.450(4) 1 d P A 2
H14B H 0.3885 0.7089 0.5759 0.038 Uiso 0.450(4) 1 calc PR A 2
C15B C 0.4458(9) 1.0157(12) 0.5537(5) 0.032(2) Uani 0.450(4) 1 d P A 2
H15B H 0.3806 1.0808 0.5803 0.038 Uiso 0.450(4) 1 calc PR A 2
N1A N 1.2032(18) 1.099(3) 0.2138(11) 0.030(2) Uani 0.550(4) 1 d PU A 1
N2A N 0.5563(6) 1.1318(15) 0.5108(4) 0.0178(10) Uani 0.550(4) 1 d P A 1
N1B N 1.1893(18) 1.072(3) 0.2239(13) 0.026(3) Uani 0.450(4) 1 d PU A 2
N2B N 0.5288(8) 1.149(2) 0.5205(6) 0.0250(14) Uani 0.450(4) 1 d P A 2
O1A O 0.8892(6) 1.4679(14) 0.3582(5) 0.0299(9) Uani 0.550(4) 1 d P A 1
O1B O 0.8630(7) 1.4884(16) 0.3728(5) 0.0315(13) Uani 0.450(4) 1 d P A 2

loop_
_atom_site_aniso_label
_atom_site_aniso_U_11
_atom_site_aniso_U_22
_atom_site_aniso_U_33
_atom_site_aniso_U_23
_atom_site_aniso_U_13
_atom_site_aniso_U_12
C1A 0.025(3) 0.082(7) 0.029(4) -0.004(3) 0.011(3) -0.010(3)
C2A 0.029(4) 0.022(4) 0.032(4) -0.001(3) -0.004(3) 0.003(3)
C3A 0.029(3) 0.025(2) 0.027(3) 0.004(2) -0.002(2) -0.005(3)
C4A 0.021(2) 0.018(3) 0.0274(13) 0.0009(19) 0.0010(14) -0.0015(17)
C5A 0.0159(18) 0.017(3) 0.021(2) 0.000(2) -0.0008(16) -0.007(2)
C6A 0.0238(12) 0.0194(12) 0.0283(12) 0.0000(10) 0.0020(10) -0.0005(9)
C7A 0.0208(11) 0.0254(13) 0.0257(11) 0.0044(9) -0.0014(9) 0.0016(9)
C8 0.0245(5) 0.0281(6) 0.0278(6) -0.0025(5) -0.0084(4) 0.0022(5)
C9A 0.0197(12) 0.0253(14) 0.0271(12) -0.0025(10) 0.0023(10) 0.0056(11)
C10A 0.0213(11) 0.0281(14) 0.0243(10) -0.0042(8) -0.0011(8) 0.0044(8)
C11A 0.0188(14) 0.016(3) 0.0231(13) -0.004(2) -0.0005(9) 0.006(2)
C12A 0.026(2) 0.026(2) 0.035(2) -0.0023(14) 0.0042(16) -0.0021(14)
C13A 0.034(3) 0.0209(19) 0.042(2) 0.0020(15) 0.0000(18) -0.0036(16)
C14A 0.0252(17) 0.030(2) 0.0314(18) 0.0067(14) 0.0003(13) -0.0053(15)
C15A 0.022(2) 0.026(3) 0.0251(15) 0.006(2) 0.0003(15) -0.001(2)
C1B 0.027(4) 0.017(3) 0.028(4) 0.015(2) -0.004(3) -0.006(2)
C2B 0.027(3) 0.022(6) 0.030(4) -0.002(4) -0.002(3) 0.004(4)
C3B 0.037(4) 0.022(2) 0.028(3) 0.002(3) -0.004(3) -0.002(4)
C4B 0.028(4) 0.021(4) 0.026(2) 0.003(2) 0.001(3) 0.0007(19)
C5B 0.0214(18) 0.025(5) 0.026(2) 0.004(3) 0.0016(15) -0.010(3)
C6B 0.0229(14) 0.0320(18) 0.0243(13) 0.0034(12) -0.0021(11) -0.0038(12)
C7B 0.0234(14) 0.0276(17) 0.0316(15) 0.0039(14) -0.0008(13) -0.0048(13)
C9B 0.0260(16) 0.0204(15) 0.0332(16) -0.0027(12) -0.0019(12) -0.0010(12)
C10B 0.0270(17) 0.0216(16) 0.0370(17) -0.0025(13) 0.0015(14) 0.0007(12)
C11B 0.026(2) 0.020(3) 0.0292(19) -0.004(3) -0.0058(15) 0.006(3)
C12B 0.019(2) 0.030(3) 0.0259(18) 0.0006(15) 0.0041(13) -0.0014(16)
C13B 0.023(2) 0.035(2) 0.030(2) 0.0004(17) 0.0081(16) -0.002(2)
C14B 0.025(3) 0.039(4) 0.032(2) 0.004(2) 0.0069(18) 0.001(2)
C15B 0.021(2) 0.047(6) 0.0274(19) 0.005(4) 0.0044(17) 0.001(4)
N1A 0.036(3) 0.025(5) 0.029(3) 0.009(2) 0.000(2) -0.007(2)
N2A 0.015(3) 0.020(2) 0.018(2) -0.0055(16) 0.0055(18) 0.010(2)
N1B 0.032(5) 0.014(4) 0.033(6) 0.008(3) -0.009(5) 0.000(4)
N2B 0.019(4) 0.032(2) 0.024(3) -0.0076(19) 0.008(2) 0.016(3)
O1A 0.028(2) 0.0258(19) 0.036(2) -0.0021(15) -0.0024(15) 0.0013(15)
O1B 0.036(4) 0.0194(19) 0.039(4) 0.001(2) -0.010(2) 0.002(2)

loop_
_atom_type_symbol
_atom_type_description
_atom_type_scat_dispersion_real
_atom_type_scat_dispersion_imag
_atom_type_scat_source
C C 0.0033 0.0000 'International Tables Vol C Tables 4.2.6.8 and 6.1.1.4'
H H 0.0000 0.0000 'International Tables Vol C Tables 4.2.6.8 and 6.1.1.4'
N N 0.0061 0.0000 'International Tables Vol C Tables 4.2.6.8 and 6.1.1.4'
O O 0.0106 0.0000 'International Tables Vol C Tables 4.2.6.8 and 6.1.1.4'

loop_
_geom_angle_atom_site_label_1
_geom_angle_atom_site_label_2
_geom_angle_atom_site_label_3
_geom_angle
N1A C1A C2A 124.4(12)
N1A C1A H1A 117.8
C2A C1A H1A 117.8
C3A C2A C1A 116.4(13)
C3A C2A H2A 121.8
C1A C2A H2A 121.8
C4A C3A C2A 119.9(10)
C4A C3A H3A 120.1
C2A C3A H3A 120.1
C5A C4A C3A 118.4(7)
C5A C4A H4A 120.8
C3A C4A H4A 120.8
N1A C5A C4A 125.8(13)
N1A C5A C6A 111.5(11)
C4A C5A C6A 122.7(6)
C7A C6A C5A 127.1(3)
C7A C6A H6A 116.4
C5A C6A H6A 116.4
C6A C7A C8 117.4(2)
C6A C7A H7A 121.3
C8 C7A H7A 121.3
O1A C8 O1B 18.6(5)
O1A C8 C9B 147.1(3)
O1B C8 C9B 128.7(4)
O1A C8 C7A 127.5(3)
O1B C8 C7A 145.9(4)
C9B C8 C7A 85.4(2)
O1A C8 C9A 117.1(3)
O1B C8 C9A 98.6(3)
C9B C8 C9A 30.14(16)
C7A C8 C9A 115.41(16)
O1A C8 C7B 93.7(3)
O1B C8 C7B 112.3(4)
C9B C8 C7B 119.0(2)
C7A C8 C7B 34.02(14)
C9A C8 C7B 149.13(18)
C10A C9A C8 126.9(3)
C10A C9A H9A 116.6
C8 C9A H9A 116.6
C9A C10A C11A 124.7(3)
C9A C10A H10A 117.6
C11A C10A H10A 117.6
N2A C11A C12A 120.3(9)
N2A C11A C10A 119.6(6)
C12A C11A C10A 120.1(5)
C13A C12A C11A 120.5(4)
C13A C12A H12A 119.8
C11A C12A H12A 119.8
C14A C13A C12A 118.6(4)
C14A C13A H13A 120.7
C12A C13A H13A 120.7
C13A C14A C15A 117.7(5)
C13A C14A H14A 121.1
C15A C14A H14A 121.1
N2A C15A C14A 123.0(7)
N2A C15A H15A 118.5
C14A C15A H15A 118.5
C2B C1B N1B 125.1(14)
C2B C1B H1B 117.5
N1B C1B H1B 117.5
C1B C2B C3B 120.3(17)
C1B C2B H2B 119.8
C3B C2B H2B 119.8
C2B C3B C4B 118.5(13)
C2B C3B H3B 120.8
C4B C3B H3B 120.8
C5B C4B C3B 119.8(8)
C5B C4B H4B 120.1
C3B C4B H4B 120.1
C4B C5B N1B 119.0(15)
C4B C5B C6B 121.0(8)
N1B C5B C6B 119.9(11)
C7B C6B C5B 128.0(4)
C7B C6B H6B 116.0
C5B C6B H6B 116.0
C6B C7B C8 123.2(3)
C6B C7B H7B 118.4
C8 C7B H7B 118.4
C10B C9B C8 120.7(3)
C10B C9B H9B 119.7
C8 C9B H9B 119.7
C9B C10B C11B 129.8(4)
C9B C10B H10B 115.1
C11B C10B H10B 115.1
N2B C11B C12B 125.2(12)
N2B C11B C10B 115.6(7)
C12B C11B C10B 119.2(8)
C13B C12B C11B 117.7(7)
C13B C12B H12B 121.1
C11B C12B H12B 121.1
C12B C13B C14B 119.6(5)
C12B C13B H13B 120.2
C14B C13B H13B 120.2
C13B C14B C15B 118.5(6)
C13B C14B H14B 120.7
C15B C14B H14B 120.7
N2B C15B C14B 125.1(8)
N2B C15B H15B 117.4
C14B C15B H15B 117.4
C5A N1A C1A 115.0(15)
C11A N2A C15A 119.9(9)
C1B N1B C5B 117.3(17)
C11B N2B C15B 113.8(11)

loop_
_geom_bond_atom_site_label_1
_geom_bond_atom_site_label_2
_geom_bond_distance
C1A N1A 1.36(2)
C1A C2A 1.442(14)
C1A H1A 0.9500
C2A C3A 1.388(12)
C2A H2A 0.9500
C3A C4A 1.386(7)
C3A H3A 0.9500
C4A C5A 1.384(7)
C4A H4A 0.9500
C5A N1A 1.336(15)
C5A C6A 1.486(11)
C6A C7A 1.329(4)
C6A H6A 0.9500
C7A C8 1.469(3)
C7A H7A 0.9500
C8 O1A 1.157(9)
C8 O1B 1.263(10)
C8 C9B 1.384(3)
C8 C9A 1.548(4)
C8 C7B 1.561(4)
C9A C10A 1.339(4)
C9A H9A 0.9500
C10A C11A 1.441(8)
C10A H10A 0.9500
C11A N2A 1.319(7)
C11A C12A 1.399(7)
C12A C13A 1.380(6)
C12A H12A 0.9500
C13A C14A 1.376(6)
C13A H13A 0.9500
C14A C15A 1.398(5)
C14A H14A 0.9500
C15A N2A 1.328(11)
C15A H15A 0.9500
C1B C2B 1.276(16)
C1B N1B 1.33(3)
C1B H1B 0.9500
C2B C3B 1.355(14)
C2B H2B 0.9500
C3B C4B 1.381(8)
C3B H3B 0.9500
C4B C5B 1.370(10)
C4B H4B 0.9500
C5B N1B 1.386(19)
C5B C6B 1.453(14)
C6B C7B 1.313(5)
C6B H6B 0.9500
C7B H7B 0.9500
C9B C10B 1.310(5)
C9B H9B 0.9500
C10B C11B 1.487(12)
C10B H10B 0.9500
C11B N2B 1.350(11)
C11B C12B 1.418(7)
C12B C13B 1.370(6)
C12B H12B 0.9500
C13B C14B 1.376(7)
C13B H13B 0.9500
C14B C15B 1.391(9)
C14B H14B 0.9500
C15B N2B 1.365(17)
C15B H15B 0.9500

loop_
_geom_torsion_atom_site_label_1
_geom_torsion_atom_site_label_2
_geom_torsion_atom_site_label_3
_geom_torsion_atom_site_label_4
_geom_torsion
N1A C1A C2A C3A -1(2)
C1A C2A C3A C4A 0.9(14)
C2A C3A C4A C5A -2.0(9)
C3A C4A C5A N1A 3.0(13)
C3A C4A C5A C6A -178.9(6)
N1A C5A C6A C7A -170.7(9)
C4A C5A C6A C7A 10.9(8)
C5A C6A C7A C8 175.4(4)
C6A C7A C8 O1A -11.3(6)
C6A C7A C8 O1B -15.9(9)
C6A C7A C8 C9B 167.3(2)
C6A C7A C8 C9A 170.18(19)
C6A C7A C8 C7B -3.9(2)
O1A C8 C9A C10A 178.1(5)
O1B C8 C9A C10A -179.8(5)
C9B C8 C9A C10A 2.5(3)
C7A C8 C9A C10A -3.3(3)
C7B C8 C9A C10A 3.2(5)
C8 C9A C10A C11A -178.6(4)
C9A C10A C11A N2A -1.2(8)
C9A C10A C11A C12A 178.2(4)
N2A C11A C12A C13A -0.6(8)
C10A C11A C12A C13A -180.0(4)
C11A C12A C13A C14A 0.1(5)
C12A C13A C14A C15A 0.4(6)
C13A C14A C15A N2A -0.6(10)
N1B C1B C2B C3B 0(3)
C1B C2B C3B C4B -0.4(19)
C2B C3B C4B C5B 1.4(12)
C3B C4B C5B N1B -1.9(14)
C3B C4B C5B C6B -178.6(7)
C4B C5B C6B C7B 177.5(5)
N1B C5B C6B C7B 0.7(13)
C5B C6B C7B C8 -178.0(5)
O1A C8 C7B C6B 175.6(5)
O1B C8 C7B C6B 174.2(6)
C9B C8 C7B C6B -8.6(4)
C7A C8 C7B C6B 1.4(2)
C9A C8 C7B C6B -9.0(5)
O1A C8 C9B C10B -7.9(10)
O1B C8 C9B C10B -3.6(7)
C7A C8 C9B C10B 174.2(3)
C9A C8 C9B C10B -0.6(2)
C7B C8 C9B C10B 179.8(3)
C8 C9B C10B C11B 178.4(5)
C9B C10B C11B N2B -175.5(6)
C9B C10B C11B C12B 4.5(10)
N2B C11B C12B C13B 0.1(11)
C10B C11B C12B C13B -179.9(5)
C11B C12B C13B C14B 1.1(7)
C12B C13B C14B C15B -1.1(7)
C13B C14B C15B N2B 0.0(12)
C4A C5A N1A C1A -3(2)
C6A C5A N1A C1A 179.1(12)
C2A C1A N1A C5A 1(2)
C12A C11A N2A C15A 0.4(10)
C10A C11A N2A C15A 179.8(7)
C14A C15A N2A C11A 0.2(11)
C2B C1B N1B C5B 0(3)
C4B C5B N1B C1B 1(2)
C6B C5B N1B C1B 178.1(13)
C12B C11B N2B C15B -1.1(13)
C10B C11B N2B C15B 178.9(8)
C14B C15B N2B C11B 1.1(14)
